data_2312129
loop_
_publ_author_name
'Kollitz, Megan R.'
'Lappin, A. Graham'
'Oliver, Allen G.'

_publ_section_title
;
 Double-salt formation in crystal structures containing
 [Co(en)<sub>3</sub>]Cl<sub>3</sub>.
;
_journal_coeditor_code ZO3032
_journal_issue 'Pt 5'
_journal_name_full 'Acta crystallographica. Section C, Structural chemistry'
_journal_page_first 164
_journal_page_last 169
_journal_paper_doi 10.1107/S2053229623002711
_journal_volume 79
_journal_year 2023
_chemical_absolute_configuration ad
_chemical_formula_iupac '[Co (C2 H8 N2)3]2 [Na (H2 O1)6] Cl7'
_chemical_formula_moiety '2(C6 H24 Co N6 3+), H12 Na O6 +, 7(Cl -)'
_chemical_formula_sum 'C12 H60 Cl7 Co2 N12 Na O6'
_chemical_formula_weight 857.72
_chemical_name_systematic
;
Bis[tris(ethane-1,2-diamine-\k^2^<i>N</i>,<i>N</i>')cobalt(III)]
hexaaquasodium(I) heptachloride
;
_space_group_crystal_system trigonal
_space_group_IT_number 143
_space_group_name_Hall 'P 3'
_space_group_name_H-M_alt 'P 3'
_atom_sites_solution_hydrogens mixed
_atom_sites_solution_primary dual
_atom_sites_solution_secondary difmap
_audit_creation_method SHELXL-2018/3
_cell_angle_alpha 90
_cell_angle_beta 90
_cell_angle_gamma 120
_cell_formula_units_Z 1
_cell_length_a 11.320(3)
_cell_length_b 11.320(3)
_cell_length_c 8.049(2)
_cell_measurement_reflns_used 3921
_cell_measurement_temperature 120(2)
_cell_measurement_theta_max 28.27
_cell_measurement_theta_min 2.53
_cell_volume 893.2(4)
_computing_cell_refinement
;
SAINT (Bruker, 2015)
;
_computing_data_collection
;
APEX3 (Bruker, 2015)
;
_computing_data_reduction
;
SAINT (Bruker, 2015)
;
_computing_molecular_graphics
;
XP (Bruker, 2015) and Mercury (Macrae <i>et al.</i>,  2020)
;
_computing_publication_material
;
CIFTAB (Sheldrick, 2008)
;
_computing_structure_refinement
;
SHELXL2018 (Sheldrick, 2015<i>b</i>)
;
_computing_structure_solution
;
SHELXT2018 (Sheldrick, 2015<i>a</i>)
;
_diffrn_ambient_temperature 120(2)
_diffrn_detector_area_resol_mean 8.33
_diffrn_measured_fraction_theta_full 0.999
_diffrn_measured_fraction_theta_max 0.996
_diffrn_measurement_device_type 'Bruker APEXII'
_diffrn_measurement_method 'combination of \w and \f-scans '
_diffrn_radiation_type MoK\a
_diffrn_radiation_wavelength 0.71073
_diffrn_reflns_av_R_equivalents 0.0334
_diffrn_reflns_av_unetI/netI 0.0344
_diffrn_reflns_limit_h_max 15
_diffrn_reflns_limit_h_min -15
_diffrn_reflns_limit_k_max 14
_diffrn_reflns_limit_k_min -15
_diffrn_reflns_limit_l_max 10
_diffrn_reflns_limit_l_min -10
_diffrn_reflns_number 11656
_diffrn_reflns_theta_full 25.242
_diffrn_reflns_theta_max 28.272
_diffrn_reflns_theta_min 2.077
_diffrn_source 'fine-focus sealed tube'
_exptl_absorpt_coefficient_mu 1.510
_exptl_absorpt_correction_T_max 0.7439
_exptl_absorpt_correction_T_min 0.7032
_exptl_absorpt_correction_type numerical
_exptl_absorpt_process_details
;
(SADABS; Krause <i>et al.</i>, 2015)
;
_exptl_crystal_colour 'pale yellow'
_exptl_crystal_density_diffrn 1.595
_exptl_crystal_description tablet
_exptl_crystal_F_000 448
_exptl_crystal_size_max 0.187
_exptl_crystal_size_mid 0.101
_exptl_crystal_size_min 0.049
_refine_diff_density_max 0.278
_refine_diff_density_min -0.273
_refine_ls_abs_structure_details
;
Flack <i>x</i> determined using 1339 quotients [(I+)-(I-)]/[(I+)+(I-)]
(Parsons <i>et al.</i>,  2013)
;
_refine_ls_abs_structure_Flack 0.021(9)
_refine_ls_extinction_method none
_refine_ls_goodness_of_fit_ref 0.995
_refine_ls_hydrogen_treatment mixed
_refine_ls_matrix_type full
_refine_ls_number_parameters 158
_refine_ls_number_reflns 2979
_refine_ls_number_restraints 19
_refine_ls_restrained_S_all 0.996
_refine_ls_R_factor_all 0.0237
_refine_ls_R_factor_gt 0.0212
_refine_ls_shift/su_max 0.000
_refine_ls_shift/su_mean 0.000
_refine_ls_structure_factor_coef Fsqd
_refine_ls_weighting_details 'w=1/[\s^2^(Fo^2^)+(0.0132P)^2^] where P=(Fo^2^+2Fc^2^)/3'
_refine_ls_weighting_scheme calc
_refine_ls_wR_factor_gt 0.0371
_refine_ls_wR_factor_ref 0.0378
_reflns_number_gt 2831
_reflns_number_total 2979
_reflns_threshold_expression 'I > 2\s(I)'
_cod_data_source_file zo3032sup1.cif
_cod_data_source_block Coen3NaCl_P3
_cod_original_cell_volume 893.2(5)
_cod_database_code 2312129
_shelx_space_group_comment
;
The symmetry employed for this shelxl refinement is uniquely defined
by the following loop, which should always be used as a source of
symmetry information in preference to the above space-group names.
They are only intended as comments.
;
_shelx_estimated_absorpt_t_min 0.765
_shelx_estimated_absorpt_t_max 0.930

loop_
_space_group_symop_operation_xyz
'x, y, z'
'-y, x-y, z'
'-x+y, -x, z'

loop_
_atom_site_type_symbol
_atom_site_label
_atom_site_fract_x
_atom_site_fract_y
_atom_site_fract_z
_atom_site_U_iso_or_equiv
_atom_site_adp_type
_atom_site_calc_flag
_atom_site_occupancy
_atom_site_disorder_assembly
_atom_site_disorder_group
Co Co1 0.666667 0.333333 0.79866(10) 0.0068(2) Uani d 1 . .
N N1 0.6443(3) 0.4618(3) 0.6595(4) 0.0104(7) Uani d 1 . .
H H1NA 0.644(4) 0.449(4) 0.5560(19) 0.012 Uiso d 1 . .
H H1NB 0.570(2) 0.461(4) 0.680(4) 0.012 Uiso d 1 . .
N N2 0.7849(3) 0.4922(3) 0.9373(4) 0.0105(7) Uani d 1 . .
H H2NA 0.767(3) 0.478(4) 1.040(2) 0.013 Uiso d 1 . .
H H2NB 0.8669(19) 0.510(4) 0.927(4) 0.013 Uiso d 1 . .
C C1 0.7550(5) 0.6025(5) 0.6971(5) 0.0123(9) Uani d 1 . .
H H1A 0.730797 0.670111 0.655864 0.015 Uiso calc 1 . .
H H1B 0.841262 0.620629 0.643778 0.015 Uiso calc 1 . .
C C2 0.7702(5) 0.6113(5) 0.8832(5) 0.0119(9) Uani d 1 . .
H H2A 0.851692 0.698166 0.915714 0.014 Uiso calc 1 . .
H H2B 0.688903 0.606811 0.935542 0.014 Uiso calc 1 . .
Co Co2 0.333333 0.666667 0.30418(10) 0.0072(2) Uani d 1 . .
N N3 0.3542(3) 0.5369(3) 0.1645(4) 0.0113(7) Uani d 1 . .
H H3NA 0.359(4) 0.548(4) 0.0603(19) 0.014 Uiso d 1 . .
H H3NB 0.427(3) 0.536(4) 0.187(4) 0.014 Uiso d 1 . .
N N4 0.2126(3) 0.5071(3) 0.4423(4) 0.0106(7) Uani d 1 . .
H H4NA 0.1274(17) 0.479(4) 0.432(4) 0.013 Uiso d 1 . .
H H4NB 0.224(3) 0.513(4) 0.5466(19) 0.013 Uiso d 1 . .
C C3 0.2389(5) 0.3972(5) 0.1996(5) 0.0145(10) Uani d 1 . .
H H3A 0.259545 0.327343 0.157370 0.017 Uiso calc 1 . .
H H3B 0.154149 0.383299 0.145902 0.017 Uiso calc 1 . .
C C4 0.2228(5) 0.3875(5) 0.3870(5) 0.0134(10) Uani d 1 . .
H H4A 0.139555 0.301756 0.418559 0.016 Uiso calc 1 . .
H H4B 0.302519 0.388614 0.439340 0.016 Uiso calc 1 . .
Na Na1 1.000000 1.000000 1.0396(4) 0.0138(5) Uani d 1 . .
O O1 1.1949(3) 1.0830(3) 1.2227(3) 0.0200(7) Uani d 1 . .
H H1OA 1.174(5) 1.076(6) 1.328(2) 0.030 Uiso d 1 . .
H H1OB 1.261(3) 1.066(4) 1.229(5) 0.030 Uiso d 1 . .
O O2 0.8048(3) 0.9086(3) 0.8522(3) 0.0188(7) Uani d 1 . .
H H2OA 0.823(5) 0.921(6) 0.747(2) 0.028 Uiso d 1 . .
H H2OB 0.7212(18) 0.886(4) 0.841(5) 0.028 Uiso d 1 . .
Cl Cl1 0.38118(15) 0.48358(15) 0.77731(11) 0.0141(3) Uani d 1 . .
Cl Cl2 1.000000 1.000000 0.5382(2) 0.0186(3) Uani d 1 . .
Cl Cl3 0.61551(14) 0.51360(14) 0.27446(11) 0.0127(3) Uani d 1 . .

loop_
_atom_site_aniso_label
_atom_site_aniso_U_11
_atom_site_aniso_U_22
_atom_site_aniso_U_33
_atom_site_aniso_U_12
_atom_site_aniso_U_13
_atom_site_aniso_U_23
Co1 0.0076(4) 0.0076(4) 0.0053(4) 0.00379(19) 0.000 0.000
N1 0.0124(18) 0.0110(17) 0.0088(14) 0.0066(15) -0.0017(13) 0.0001(13)
N2 0.0097(17) 0.0149(18) 0.0082(14) 0.0071(15) 0.0007(13) 0.0013(13)
C1 0.016(2) 0.009(2) 0.0140(19) 0.007(2) 0.0027(16) 0.0034(16)
C2 0.012(2) 0.008(2) 0.0155(19) 0.004(2) -0.0013(16) 0.0013(16)
Co2 0.0080(4) 0.0080(4) 0.0057(4) 0.00399(19) 0.000 0.000
N3 0.0122(18) 0.0135(18) 0.0077(15) 0.0060(15) -0.0008(13) -0.0028(13)
N4 0.0106(16) 0.0110(17) 0.0087(14) 0.0043(15) 0.0003(13) 0.0003(13)
C3 0.020(3) 0.008(2) 0.015(2) 0.006(2) -0.0009(18) -0.0034(17)
C4 0.014(2) 0.008(2) 0.0145(19) 0.0025(19) -0.0026(16) 0.0000(16)
Na1 0.0138(7) 0.0138(7) 0.0138(11) 0.0069(3) 0.000 0.000
O1 0.0188(19) 0.0215(17) 0.0213(14) 0.0113(16) 0.0004(11) 0.0034(11)
O2 0.0176(18) 0.0245(18) 0.0166(14) 0.0123(16) 0.0022(11) 0.0009(12)
Cl1 0.0168(7) 0.0172(6) 0.0106(5) 0.0101(5) -0.0002(4) 0.0003(4)
Cl2 0.0217(5) 0.0217(5) 0.0125(7) 0.0108(2) 0.000 0.000
Cl3 0.0144(6) 0.0152(6) 0.0105(4) 0.0089(5) 0.0003(4) 0.0000(4)

loop_
_atom_type_symbol
_atom_type_description
_atom_type_scat_dispersion_real
_atom_type_scat_dispersion_imag
_atom_type_scat_source
C C 0.0033 0.0016 'International Tables Vol C Tables 4.2.6.8 and 6.1.1.4'
H H 0.0000 0.0000 'International Tables Vol C Tables 4.2.6.8 and 6.1.1.4'
N N 0.0061 0.0033 'International Tables Vol C Tables 4.2.6.8 and 6.1.1.4'
O O 0.0106 0.0060 'International Tables Vol C Tables 4.2.6.8 and 6.1.1.4'
Na Na 0.0362 0.0249 'International Tables Vol C Tables 4.2.6.8 and 6.1.1.4'
Cl Cl 0.1484 0.1585 'International Tables Vol C Tables 4.2.6.8 and 6.1.1.4'
Co Co 0.3494 0.9721 'International Tables Vol C Tables 4.2.6.8 and 6.1.1.4'

loop_
_geom_angle_atom_site_label_1
_geom_angle_atom_site_label_2
_geom_angle_atom_site_label_3
_geom_angle_site_symmetry_1
_geom_angle_site_symmetry_3
_geom_angle
_geom_angle_publ_flag
N1 Co1 N1 . 3_665 90.30(14) ?
N1 Co1 N1 . 2_655 90.30(14) ?
N1 Co1 N1 3_665 2_655 90.30(14) ?
N1 Co1 N2 . 3_665 174.78(14) ?
N1 Co1 N2 3_665 3_665 85.80(13) ?
N1 Co1 N2 2_655 3_665 93.19(14) ?
N1 Co1 N2 . 2_655 93.19(14) ?
N1 Co1 N2 3_665 2_655 174.78(14) ?
N1 Co1 N2 2_655 2_655 85.80(14) ?
N2 Co1 N2 3_665 2_655 90.94(13) ?
N1 Co1 N2 . . 85.80(14) ?
N1 Co1 N2 3_665 . 93.19(14) ?
N1 Co1 N2 2_655 . 174.78(14) ?
N2 Co1 N2 3_665 . 90.94(13) ?
N2 Co1 N2 2_655 . 90.95(13) ?
C1 N1 Co1 . . 109.2(2) ?
C1 N1 H1NA . . 108(3) ?
Co1 N1 H1NA . . 115(3) ?
C1 N1 H1NB . . 106(3) ?
Co1 N1 H1NB . . 112(3) ?
H1NA N1 H1NB . . 106(3) ?
C2 N2 Co1 . . 109.0(2) ?
C2 N2 H2NA . . 109(3) ?
Co1 N2 H2NA . . 113(3) ?
C2 N2 H2NB . . 111(3) ?
Co1 N2 H2NB . . 109(3) ?
H2NA N2 H2NB . . 105(3) ?
N1 C1 C2 . . 106.3(3) ?
N1 C1 H1A . . 110.5 ?
C2 C1 H1A . . 110.5 ?
N1 C1 H1B . . 110.5 ?
C2 C1 H1B . . 110.5 ?
H1A C1 H1B . . 108.7 ?
N2 C2 C1 . . 106.8(3) ?
N2 C2 H2A . . 110.4 ?
C1 C2 H2A . . 110.4 ?
N2 C2 H2B . . 110.4 ?
C1 C2 H2B . . 110.4 ?
H2A C2 H2B . . 108.6 ?
N3 Co2 N3 3_565 2_665 90.25(14) ?
N3 Co2 N3 3_565 . 90.25(14) ?
N3 Co2 N3 2_665 . 90.25(14) ?
N3 Co2 N4 3_565 . 92.88(14) ?
N3 Co2 N4 2_665 . 174.87(14) ?
N3 Co2 N4 . . 85.68(13) ?
N3 Co2 N4 3_565 3_565 85.68(13) ?
N3 Co2 N4 2_665 3_565 92.88(14) ?
N3 Co2 N4 . 3_565 174.87(14) ?
N4 Co2 N4 . 3_565 91.41(13) ?
N3 Co2 N4 3_565 2_665 174.87(14) ?
N3 Co2 N4 2_665 2_665 85.68(14) ?
N3 Co2 N4 . 2_665 92.88(14) ?
N4 Co2 N4 . 2_665 91.41(13) ?
N4 Co2 N4 3_565 2_665 91.41(13) ?
C3 N3 Co2 . . 108.5(3) ?
C3 N3 H3NA . . 107(3) ?
Co2 N3 H3NA . . 119(3) ?
C3 N3 H3NB . . 106(3) ?
Co2 N3 H3NB . . 112(3) ?
H3NA N3 H3NB . . 103(3) ?
C4 N4 Co2 . . 109.4(2) ?
C4 N4 H4NA . . 103(3) ?
Co2 N4 H4NA . . 115(3) ?
C4 N4 H4NB . . 107(3) ?
Co2 N4 H4NB . . 118(2) ?
H4NA N4 H4NB . . 103(3) ?
N3 C3 C4 . . 105.9(3) ?
N3 C3 H3A . . 110.5 ?
C4 C3 H3A . . 110.5 ?
N3 C3 H3B . . 110.5 ?
C4 C3 H3B . . 110.5 ?
H3A C3 H3B . . 108.7 ?
N4 C4 C3 . . 107.1(3) ?
N4 C4 H4A . . 110.3 ?
C3 C4 H4A . . 110.3 ?
N4 C4 H4B . . 110.3 ?
C3 C4 H4B . . 110.3 ?
H4A C4 H4B . . 108.6 ?
O1 Na1 O1 . 2_765 86.74(14) ?
O1 Na1 O1 . 3_675 86.74(14) ?
O1 Na1 O1 2_765 3_675 86.74(14) ?
O1 Na1 O2 . . 177.68(15) ?
O1 Na1 O2 2_765 . 95.31(11) ?
O1 Na1 O2 3_675 . 92.28(11) ?
O1 Na1 O2 . 2_765 92.28(11) ?
O1 Na1 O2 2_765 2_765 177.68(15) ?
O1 Na1 O2 3_675 2_765 95.31(11) ?
O2 Na1 O2 . 2_765 85.71(13) ?
O1 Na1 O2 . 3_675 95.31(11) ?
O1 Na1 O2 2_765 3_675 92.28(11) ?
O1 Na1 O2 3_675 3_675 177.68(15) ?
O2 Na1 O2 . 3_675 85.71(13) ?
O2 Na1 O2 2_765 3_675 85.71(13) ?
Na1 O1 H1OA . . 114(3) ?
Na1 O1 H1OB . . 133(3) ?
H1OA O1 H1OB . . 98(3) ?
Na1 O2 H2OA . . 116(3) ?
Na1 O2 H2OB . . 146(3) ?
H2OA O2 H2OB . . 95(3) ?

loop_
_geom_bond_atom_site_label_1
_geom_bond_atom_site_label_2
_geom_bond_site_symmetry_2
_geom_bond_distance
_geom_bond_publ_flag
Co1 N1 . 1.950(3) ?
Co1 N1 3_665 1.950(3) ?
Co1 N1 2_655 1.950(3) ?
Co1 N2 3_665 1.965(3) ?
Co1 N2 2_655 1.965(3) ?
Co1 N2 . 1.965(3) ?
N1 C1 . 1.484(6) ?
N1 H1NA . 0.846(13) ?
N1 H1NB . 0.847(14) ?
N2 C2 . 1.504(6) ?
N2 H2NA . 0.850(14) ?
N2 H2NB . 0.850(14) ?
C1 C2 . 1.505(6) ?
C1 H1A . 0.9900 ?
C1 H1B . 0.9900 ?
C2 H2A . 0.9900 ?
C2 H2B . 0.9900 ?
Co2 N3 3_565 1.956(3) ?
Co2 N3 2_665 1.956(3) ?
Co2 N3 . 1.956(3) ?
Co2 N4 . 1.975(3) ?
Co2 N4 3_565 1.975(3) ?
Co2 N4 2_665 1.975(3) ?
N3 C3 . 1.490(6) ?
N3 H3NA . 0.846(14) ?
N3 H3NB . 0.854(14) ?
N4 C4 . 1.483(6) ?
N4 H4NA . 0.854(14) ?
N4 H4NB . 0.848(14) ?
C3 C4 . 1.517(6) ?
C3 H3A . 0.9900 ?
C3 H3B . 0.9900 ?
C4 H4A . 0.9900 ?
C4 H4B . 0.9900 ?
Na1 O1 . 2.419(4) ?
Na1 O1 2_765 2.419(3) ?
Na1 O1 3_675 2.419(4) ?
Na1 O2 . 2.438(4) ?
Na1 O2 2_765 2.438(4) ?
Na1 O2 3_675 2.438(4) ?
O1 H1OA . 0.873(14) ?
O1 H1OB . 0.856(14) ?
O2 H2OA . 0.862(14) ?
O2 H2OB . 0.855(14) ?

loop_
_geom_hbond_atom_site_label_D
_geom_hbond_atom_site_label_H
_geom_hbond_atom_site_label_A
_geom_hbond_site_symmetry_A
_geom_hbond_distance_DH
_geom_hbond_distance_HA
_geom_hbond_distance_DA
_geom_hbond_angle_DHA
_geom_hbond_publ_flag
N1 H1NA Cl3 . 0.846(13) 2.45(2) 3.201(3) 148(3) yes
N1 H1NB Cl1 . 0.847(14) 2.413(15) 3.250(4) 170(3) yes
N2 H2NA Cl3 1_556 0.850(14) 2.71(2) 3.401(3) 139(3) yes
N2 H2NA Cl3 3_666 0.850(14) 2.91(3) 3.472(3) 126(3) yes
N2 H2NB Cl1 3_665 0.850(14) 2.607(18) 3.388(4) 153(3) yes
N3 H3NA Cl1 1_554 0.846(14) 2.44(2) 3.218(3) 153(3) yes
N3 H3NB Cl3 . 0.854(14) 2.372(14) 3.222(4) 173(3) yes
N4 H4NA Cl3 3_565 0.854(14) 2.592(18) 3.389(4) 156(3) yes
N4 H4NB Cl1 . 0.848(14) 2.70(2) 3.390(4) 139(3) yes
N4 H4NB Cl1 3_565 0.848(14) 2.90(3) 3.465(3) 125(3) yes
O1 H1OA Cl2 1_556 0.873(14) 2.40(3) 3.182(4) 149(4) yes
O1 H1OB Cl3 2_766 0.856(14) 2.408(19) 3.225(4) 160(3) yes
O2 H2OA Cl2 . 0.862(14) 2.42(3) 3.170(3) 146(4) yes
O2 H2OB Cl1 2_665 0.855(14) 2.438(19) 3.260(3) 162(4) yes

loop_
_geom_torsion_atom_site_label_1
_geom_torsion_atom_site_label_2
_geom_torsion_atom_site_label_3
_geom_torsion_atom_site_label_4
_geom_torsion_site_symmetry_1
_geom_torsion_site_symmetry_2
_geom_torsion_site_symmetry_3
_geom_torsion_site_symmetry_4
_geom_torsion
_geom_torsion_publ_flag
Co1 N1 C1 C2 . . . . -42.5(4) ?
Co1 N2 C2 C1 . . . . -37.0(4) ?
N1 C1 C2 N2 . . . . 51.5(4) ?
Co2 N3 C3 C4 . . . . -43.7(4) ?
Co2 N4 C4 C3 . . . . -36.3(4) ?
N3 C3 C4 N4 . . . . 52.0(4) ?

_cod_database_fobs_code 2312129
